data_9010143
loop_
_publ_author_name
'Ikuta, D.'
'Kawame, N.'
'Banno, S.'
'Hirajima, T.'
'Ito, K.'
'Rakovan, J. F.'
'Downs, R. T.'
'Tamada, O.'

_publ_section_title
;First in situ X-ray diffraction identification of coesite and retrograde
 quartz on a glass thin section of an ultrahigh-pressure metamorphic rock and
 their crystal structure details Locality: Yangkou meta-igneous complex in the
 middle part of the Sulu UHP terrain, eastern China Note: Sample is on a thin
 section
;
_journal_name_full 'American Mineralogist'
_journal_page_first 57
_journal_page_last 63
_journal_paper_doi 10.2138/am.2007.2228
_journal_volume 92
_journal_year 2007
_chemical_compound_source 'Yangkou meta-igneous complex in the middle part of the Sulu UHP terrain, eastern China'
_chemical_formula_sum 'O2 Si'
_chemical_name_mineral Coesite
_space_group_IT_number 15
_symmetry_space_group_name_Hall '-C 2yc'
_symmetry_space_group_name_H-M 'C 1 2/c 1'
_cell_angle_alpha 90
_cell_angle_beta 120.34
_cell_angle_gamma 90
_cell_length_a 7.140
_cell_length_b 12.371
_cell_length_c 7.175
_cell_formula_units_Z 16
_cell_volume 546.962
_database_code_amcsd 0004264
_exptl_crystal_density_diffrn 2.919
_cod_original_formula_sum 'Si O2'
_cod_database_code 9010143

loop_
_space_group_symop_operation_xyz
x,y,z
1/2+x,1/2+y,z
x,-y,1/2+z
1/2+x,1/2-y,1/2+z
-x,y,1/2-z
1/2-x,1/2+y,1/2-z
-x,-y,-z
1/2-x,1/2-y,-z

loop_
_atom_site_aniso_label
_atom_site_aniso_U_11
_atom_site_aniso_U_22
_atom_site_aniso_U_33
_atom_site_aniso_U_12
_atom_site_aniso_U_13
_atom_site_aniso_U_23
Si1 0.01500 0.01200 0.01500 -0.00100 0.00800 -0.00100
Si2 0.01700 0.01300 0.01500 -0.00100 0.00900 0.00000
O1 0.01600 0.01300 0.01700 -0.00800 0.00800 -0.00600
O2 0.02000 0.01500 0.01200 0.00000 0.01000 0.00000
O3 0.02200 0.02400 0.01800 -0.00600 0.01300 -0.00500
O4 0.02300 0.02100 0.01600 -0.00800 0.00900 -0.00500
O5 0.02100 0.01400 0.02100 -0.00100 0.01400 0.00100

loop_
_atom_site_label
_atom_site_fract_x
_atom_site_fract_y
_atom_site_fract_z
_atom_site_U_iso_or_equiv
Si1 0.14010 0.10830 0.07230 0.01400
Si2 0.50680 0.15810 0.54070 0.01500
O1 0.00000 0.00000 0.00000 0.01600
O2 0.50000 0.11620 0.75000 0.01500
O3 0.26690 0.12360 0.94060 0.02000
O4 0.31040 0.10420 0.32750 0.02000
O5 0.01670 0.21200 0.47800 0.01700

loop_
_cod_related_entry_id
_cod_related_entry_database
_cod_related_entry_code
1 AMCSD 0004264
